data_2311874
loop_
_publ_author_name
'Liu, Feng Yi'
'Zhou, Dong Mei'
'Zhao, Xiao Lan'
'Kou, Jun Feng'

_publ_section_title
;
 Synthesis, crystal structures and luminescence properties of seven
 mononuclear zinc(II), cadmium(II), cobalt(II) and nickel(II) complexes
 with 5-(4-methylphenyl)-3-(pyridin-2-yl)-1H-1,2,4-triazole.
;
_journal_coeditor_code LF3051
_journal_issue 'Pt 5'
_journal_name_full 'Acta crystallographica. Section C, Structural chemistry'
_journal_page_first 382
_journal_page_last 392
_journal_paper_doi 10.1107/S2053229617004697
_journal_volume 73
_journal_year 2017
_chemical_formula_iupac '[Zn (N O3)2 (C14 H12 N4)2]'
_chemical_formula_moiety 'C28 H24 N10 O6 Zn'
_chemical_formula_sum 'C28 H24 N10 O6 Zn'
_chemical_formula_weight 661.94
_chemical_name_systematic
;
Bis[5-(4-methylphenyl)-3-(pyridin-2-yl)-1<i>H</i>-1,2,4-\
triazole-\k^2^<i>N</i>^3^,<i>N</i>^4^]bis(nitrato-\kO)zinc(II)
;
_space_group_crystal_system monoclinic
_space_group_IT_number 15
_space_group_name_Hall '-C 2yc'
_space_group_name_H-M_alt 'C 1 2/c 1'
_atom_sites_solution_hydrogens geom
_atom_sites_solution_primary direct
_atom_sites_solution_secondary difmap
_audit_creation_method SHELXL-2014/7
_cell_angle_alpha 90
_cell_angle_beta 114.98(3)
_cell_angle_gamma 90
_cell_formula_units_Z 4
_cell_length_a 16.869(3)
_cell_length_b 12.488(3)
_cell_length_c 14.626(3)
_cell_measurement_reflns_used 12787
_cell_measurement_temperature 293(2)
_cell_measurement_theta_max 24.993
_cell_measurement_theta_min 3.103
_cell_volume 2792.9(12)
_computing_cell_refinement
;
CrystalStructure (Rigaku/MSC, 2006)
;
_computing_data_collection
;
CrystalStructure (Rigaku/MSC, 2006)
;
_computing_data_reduction
;
CrystalStructure (Rigaku/MSC, 2006)
;
_computing_molecular_graphics
;
SHELXL-2014/7 (Sheldrick, 2015)
;
_computing_publication_material
;
SHELXL-2014/7 (Sheldrick, 2015)
;
_computing_structure_refinement
;
SHELXL-2014/7 (Sheldrick, 2015)
;
_computing_structure_solution
;
SHELXL-2014/7 (Sheldrick, 2015)
;
_diffrn_ambient_temperature 293(2)
_diffrn_measured_fraction_theta_full 0.993
_diffrn_measured_fraction_theta_max 0.993
_diffrn_measurement_device_type 'Rigaku MM007-HF CCD (Saturn 724+)'
_diffrn_measurement_method '\w scans at fixed \c = 45\%'
_diffrn_radiation_type MoK\a
_diffrn_radiation_wavelength 0.71073
_diffrn_reflns_av_R_equivalents 0.0307
_diffrn_reflns_limit_h_max 19
_diffrn_reflns_limit_h_min -20
_diffrn_reflns_limit_k_max 14
_diffrn_reflns_limit_k_min -14
_diffrn_reflns_limit_l_max 17
_diffrn_reflns_limit_l_min -15
_diffrn_reflns_number 10060
_diffrn_reflns_theta_full 24.993
_diffrn_reflns_theta_max 24.993
_diffrn_reflns_theta_min 3.103
_exptl_absorpt_coefficient_mu 0.944
_exptl_absorpt_correction_T_max 0.805
_exptl_absorpt_correction_T_min 0.761
_exptl_absorpt_correction_type multi-scan
_exptl_absorpt_process_details ABSCOR
_exptl_crystal_colour colourless
_exptl_crystal_density_diffrn 1.574
_exptl_crystal_density_method 'not measured'
_exptl_crystal_description block
_exptl_crystal_F_000 1360
_exptl_crystal_size_max 0.290
_exptl_crystal_size_mid 0.250
_exptl_crystal_size_min 0.230
_refine_diff_density_max 0.257
_refine_diff_density_min -0.341
_refine_ls_extinction_method none
_refine_ls_goodness_of_fit_ref 1.041
_refine_ls_hydrogen_treatment mixed
_refine_ls_matrix_type full
_refine_ls_number_parameters 208
_refine_ls_number_reflns 2451
_refine_ls_number_restraints 1
_refine_ls_restrained_S_all 1.041
_refine_ls_R_factor_all 0.0313
_refine_ls_R_factor_gt 0.0280
_refine_ls_shift/su_max 0.001
_refine_ls_shift/su_mean 0.000
_refine_ls_structure_factor_coef Fsqd
_refine_ls_weighting_details 'w = 1/[\s^2^(Fo^2^)+(0.0410P)^2^+1.7059P] where P=(Fo^2^+2Fc^2^)/3'
_refine_ls_weighting_scheme calc
_refine_ls_wR_factor_gt 0.0724
_refine_ls_wR_factor_ref 0.0740
_reflns_number_gt 2247
_reflns_number_total 2451
_reflns_threshold_expression I>2\s(I)
_cod_data_source_file lf3051sup1.cif
_cod_data_source_block II
_cod_original_cell_volume 2792.9(11)
_cod_original_sg_symbol_H-M 'C 2/c'
_cod_database_code 2311874
_shelx_space_group_comment
;
The symmetry employed for this shelxl refinement is uniquely defined
by the following loop, which should always be used as a source of
symmetry information in preference to the above space-group names.
They are only intended as comments.
;
_shelx_estimated_absorpt_t_min 0.771
_shelx_estimated_absorpt_t_max 0.812

loop_
_space_group_symop_operation_xyz
'x, y, z'
'-x, y, -z+1/2'
'x+1/2, y+1/2, z'
'-x+1/2, y+1/2, -z+1/2'
'-x, -y, -z'
'x, -y, z-1/2'
'-x+1/2, -y+1/2, -z'
'x+1/2, -y+1/2, z-1/2'

loop_
_atom_site_type_symbol
_atom_site_label
_atom_site_fract_x
_atom_site_fract_y
_atom_site_fract_z
_atom_site_U_iso_or_equiv
_atom_site_adp_type
_atom_site_calc_flag
_atom_site_occupancy
Zn Zn1 0.5000 0.88204(2) 0.7500 0.03176(12) Uani d 1
N N1 0.61243(10) 1.15005(13) 0.66917(12) 0.0386(4) Uani d 1
N N2 0.53227(10) 1.17340(13) 0.59492(12) 0.0378(4) Uani d 1
H H2 0.5261(14) 1.2282(12) 0.5558(14) 0.045 Uiso d 1
N N3 0.63825(10) 0.89979(12) 0.80187(11) 0.0314(3) Uani d 1
N N4 0.51444(9) 1.02035(12) 0.65421(11) 0.0298(3) Uani d 1
N N5 0.52104(10) 0.69679(12) 0.62964(12) 0.0362(4) Uani d 1
O O1 0.47666(9) 0.78093(10) 0.62533(10) 0.0403(3) Uani d 1
O O2 0.57618(11) 0.66514(14) 0.71065(12) 0.0625(5) Uani d 1
O O3 0.50665(10) 0.65091(12) 0.54813(11) 0.0464(3) Uani d 1
C C1 0.59807(11) 1.05699(14) 0.70195(13) 0.0306(4) Uani d 1
C C2 0.66656(11) 0.99222(14) 0.77859(13) 0.0319(4) Uani d 1
C C3 0.75421(12) 1.02048(17) 0.81933(15) 0.0404(5) Uani d 1
H H3A 0.7718 1.0851 0.8021 0.049 Uiso calc 1
C C4 0.81500(12) 0.95106(18) 0.88586(15) 0.0442(5) Uani d 1
H H4 0.8740 0.9693 0.9161 0.053 Uiso calc 1
C C5 0.78687(13) 0.85418(18) 0.90685(16) 0.0445(5) Uani d 1
H H5 0.8268 0.8047 0.9491 0.053 Uiso calc 1
C C6 0.69831(12) 0.83199(16) 0.86391(15) 0.0379(4) Uani d 1
H H6 0.6796 0.7670 0.8788 0.046 Uiso calc 1
C C7 0.47423(12) 1.09556(14) 0.58526(13) 0.0312(4) Uani d 1
C C8 0.38316(12) 1.09571(15) 0.51027(14) 0.0337(4) Uani d 1
C C9 0.34081(13) 1.19056(17) 0.46581(17) 0.0469(5) Uani d 1
H H9 0.3712 1.2551 0.4814 0.056 Uiso calc 1
C C10 0.25363(13) 1.18846(19) 0.39845(18) 0.0529(6) Uani d 1
H H10 0.2261 1.2521 0.3689 0.063 Uiso calc 1
C C11 0.20634(13) 1.09440(18) 0.37388(16) 0.0454(5) Uani d 1
C C12 0.25005(13) 1.00015(18) 0.41521(15) 0.0442(5) Uani d 1
H H12 0.2201 0.9355 0.3976 0.053 Uiso calc 1
C C13 0.33736(12) 1.00033(16) 0.48215(14) 0.0378(4) Uani d 1
H H13 0.3655 0.9360 0.5085 0.045 Uiso calc 1
C C14 0.10968(15) 1.0948(2) 0.3065(2) 0.0658(7) Uani d 1
H H14A 0.0776 1.0852 0.3467 0.099 Uiso calc 1
H H14B 0.0961 1.0375 0.2585 0.099 Uiso calc 1
H H14C 0.0938 1.1619 0.2714 0.099 Uiso calc 1

loop_
_atom_site_aniso_label
_atom_site_aniso_U_11
_atom_site_aniso_U_22
_atom_site_aniso_U_33
_atom_site_aniso_U_12
_atom_site_aniso_U_13
_atom_site_aniso_U_23
Zn1 0.02389(17) 0.03534(19) 0.03164(18) 0.000 0.00743(13) 0.000
N1 0.0295(8) 0.0411(9) 0.0378(9) -0.0020(7) 0.0070(7) 0.0059(7)
N2 0.0311(8) 0.0387(9) 0.0373(9) 0.0002(7) 0.0084(7) 0.0096(7)
N3 0.0251(7) 0.0358(8) 0.0311(8) 0.0037(6) 0.0098(7) 0.0026(6)
N4 0.0251(7) 0.0341(8) 0.0287(8) 0.0013(6) 0.0099(6) 0.0024(6)
N5 0.0324(8) 0.0338(8) 0.0380(9) 0.0018(7) 0.0107(7) 0.0016(7)
O1 0.0390(7) 0.0374(7) 0.0385(7) 0.0096(6) 0.0104(6) -0.0019(6)
O2 0.0639(10) 0.0598(10) 0.0432(9) 0.0252(8) 0.0025(8) 0.0055(8)
O3 0.0497(8) 0.0418(8) 0.0433(8) 0.0016(6) 0.0154(7) -0.0107(7)
C1 0.0276(9) 0.0348(10) 0.0287(9) -0.0007(7) 0.0113(8) 0.0002(7)
C2 0.0277(9) 0.0370(10) 0.0290(9) 0.0018(7) 0.0100(8) 0.0015(8)
C3 0.0291(9) 0.0485(12) 0.0402(11) -0.0037(8) 0.0113(9) 0.0022(9)
C4 0.0241(9) 0.0617(14) 0.0410(11) 0.0019(9) 0.0081(9) 0.0001(10)
C5 0.0326(10) 0.0567(13) 0.0392(11) 0.0141(9) 0.0104(9) 0.0060(10)
C6 0.0322(10) 0.0391(10) 0.0385(10) 0.0082(8) 0.0110(9) 0.0067(8)
C7 0.0281(9) 0.0350(10) 0.0298(9) 0.0026(7) 0.0115(8) 0.0010(7)
C8 0.0285(9) 0.0408(10) 0.0303(9) 0.0040(8) 0.0109(8) 0.0036(8)
C9 0.0309(10) 0.0425(12) 0.0587(14) 0.0020(9) 0.0105(10) 0.0088(10)
C10 0.0338(11) 0.0496(13) 0.0627(15) 0.0096(9) 0.0083(11) 0.0143(11)
C11 0.0302(10) 0.0603(14) 0.0396(11) 0.0019(9) 0.0088(9) 0.0015(10)
C12 0.0382(11) 0.0483(12) 0.0375(11) -0.0083(9) 0.0077(9) -0.0026(9)
C13 0.0373(10) 0.0400(11) 0.0308(10) 0.0018(8) 0.0091(9) 0.0028(8)
C14 0.0329(12) 0.0810(18) 0.0656(17) 0.0003(11) 0.0033(12) 0.0021(13)

loop_
_atom_type_symbol
_atom_type_description
_atom_type_scat_dispersion_real
_atom_type_scat_dispersion_imag
_atom_type_scat_source
C C 0.0033 0.0016 'International Tables Vol C Tables 4.2.6.8 and 6.1.1.4'
H H 0.0000 0.0000 'International Tables Vol C Tables 4.2.6.8 and 6.1.1.4'
N N 0.0061 0.0033 'International Tables Vol C Tables 4.2.6.8 and 6.1.1.4'
O O 0.0106 0.0060 'International Tables Vol C Tables 4.2.6.8 and 6.1.1.4'
Zn Zn 0.2839 1.4301 'International Tables Vol C Tables 4.2.6.8 and 6.1.1.4'

loop_
_geom_angle_atom_site_label_1
_geom_angle_atom_site_label_2
_geom_angle_atom_site_label_3
_geom_angle_site_symmetry_1
_geom_angle_site_symmetry_3
_geom_angle
O1 Zn1 O1 . 2_656 106.64(8)
O1 Zn1 N3 . 2_656 88.73(6)
O1 Zn1 N3 2_656 2_656 98.39(6)
O1 Zn1 N3 . . 98.39(6)
O1 Zn1 N3 2_656 . 88.73(6)
N3 Zn1 N3 2_656 . 168.10(8)
O1 Zn1 N4 . 2_656 160.86(5)
O1 Zn1 N4 2_656 2_656 87.26(5)
N3 Zn1 N4 2_656 2_656 76.00(6)
N3 Zn1 N4 . 2_656 94.95(6)
O1 Zn1 N4 . . 87.26(5)
O1 Zn1 N4 2_656 . 160.86(5)
N3 Zn1 N4 2_656 . 94.95(6)
N3 Zn1 N4 . . 76.00(6)
N4 Zn1 N4 2_656 . 82.70(7)
C1 N1 N2 . . 101.88(15)
C7 N2 N1 . . 111.29(15)
C7 N2 H2 . . 128.3(15)
N1 N2 H2 . . 119.8(15)
C6 N3 C2 . . 117.78(16)
C6 N3 Zn1 . . 125.12(13)
C2 N3 Zn1 . . 116.70(11)
C7 N4 C1 . . 103.70(15)
C7 N4 Zn1 . . 146.90(12)
C1 N4 Zn1 . . 107.04(11)
O2 N5 O3 . . 122.53(16)
O2 N5 O1 . . 120.29(16)
O3 N5 O1 . . 117.16(15)
N5 O1 Zn1 . . 123.89(11)
N1 C1 N4 . . 114.79(16)
N1 C1 C2 . . 123.90(16)
N4 C1 C2 . . 121.17(16)
N3 C2 C3 . . 122.50(17)
N3 C2 C1 . . 114.64(15)
C3 C2 C1 . . 122.75(17)
C4 C3 C2 . . 118.88(19)
C4 C3 H3A . . 120.6
C2 C3 H3A . . 120.6
C5 C4 C3 . . 118.95(18)
C5 C4 H4 . . 120.5
C3 C4 H4 . . 120.5
C4 C5 C6 . . 118.79(19)
C4 C5 H5 . . 120.6
C6 C5 H5 . . 120.6
N3 C6 C5 . . 123.02(19)
N3 C6 H6 . . 118.5
C5 C6 H6 . . 118.5
N4 C7 N2 . . 108.32(16)
N4 C7 C8 . . 127.23(17)
N2 C7 C8 . . 124.45(16)
C13 C8 C9 . . 118.73(18)
C13 C8 C7 . . 119.95(17)
C9 C8 C7 . . 121.32(18)
C10 C9 C8 . . 119.8(2)
C10 C9 H9 . . 120.1
C8 C9 H9 . . 120.1
C11 C10 C9 . . 121.7(2)
C11 C10 H10 . . 119.1
C9 C10 H10 . . 119.1
C10 C11 C12 . . 117.85(19)
C10 C11 C14 . . 121.0(2)
C12 C11 C14 . . 121.2(2)
C13 C12 C11 . . 121.3(2)
C13 C12 H12 . . 119.4
C11 C12 H12 . . 119.4
C12 C13 C8 . . 120.40(19)
C12 C13 H13 . . 119.8
C8 C13 H13 . . 119.8
C11 C14 H14A . . 109.5
C11 C14 H14B . . 109.5
H14A C14 H14B . . 109.5
C11 C14 H14C . . 109.5
H14A C14 H14C . . 109.5
H14B C14 H14C . . 109.5

loop_
_geom_bond_atom_site_label_1
_geom_bond_atom_site_label_2
_geom_bond_site_symmetry_2
_geom_bond_distance
Zn1 O1 . 2.1138(13)
Zn1 O1 2_656 2.1138(13)
Zn1 N3 2_656 2.1376(16)
Zn1 N3 . 2.1376(16)
Zn1 N4 2_656 2.3007(15)
Zn1 N4 . 2.3007(15)
N1 C1 . 1.318(2)
N1 N2 . 1.361(2)
N2 C7 . 1.344(2)
N2 H2 . 0.870(10)
N3 C6 . 1.338(2)
N3 C2 . 1.347(2)
N4 C7 . 1.335(2)
N4 C1 . 1.362(2)
N5 O2 . 1.223(2)
N5 O3 . 1.251(2)
N5 O1 . 1.276(2)
C1 C2 . 1.467(3)
C2 C3 . 1.386(3)
C3 C4 . 1.381(3)
C3 H3A . 0.9300
C4 C5 . 1.381(3)
C4 H4 . 0.9300
C5 C6 . 1.382(3)
C5 H5 . 0.9300
C6 H6 . 0.9300
C7 C8 . 1.463(3)
C8 C13 . 1.384(3)
C8 C9 . 1.394(3)
C9 C10 . 1.382(3)
C9 H9 . 0.9300
C10 C11 . 1.380(3)
C10 H10 . 0.9300
C11 C12 . 1.385(3)
C11 C14 . 1.508(3)
C12 C13 . 1.382(3)
C12 H12 . 0.9300
C13 H13 . 0.9300
C14 H14A . 0.9600
C14 H14B . 0.9600
C14 H14C . 0.9600

loop_
_geom_hbond_atom_site_label_D
_geom_hbond_atom_site_label_H
_geom_hbond_atom_site_label_A
_geom_hbond_site_symmetry_A
_geom_hbond_distance_DH
_geom_hbond_distance_HA
_geom_hbond_distance_DA
_geom_hbond_angle_DHA
N2 H2 N5 5_676 0.870(10) 2.654(14) 3.425(2) 148.3(19)
N2 H2 O1 5_676 0.870(10) 2.633(18) 3.212(2) 125.0(17)
N2 H2 O3 5_676 0.870(10) 2.046(10) 2.909(2) 172(2)
C6 H6 O1 2_656 0.93 2.62 3.088(2) 112.0

loop_
_geom_torsion_atom_site_label_1
_geom_torsion_atom_site_label_2
_geom_torsion_atom_site_label_3
_geom_torsion_atom_site_label_4
_geom_torsion
C1 N1 N2 C7 -0.5(2)
O2 N5 O1 Zn1 6.3(2)
O3 N5 O1 Zn1 -172.31(12)
N2 N1 C1 N4 -0.5(2)
N2 N1 C1 C2 175.30(17)
C7 N4 C1 N1 1.2(2)
Zn1 N4 C1 N1 -166.37(13)
C7 N4 C1 C2 -174.71(16)
Zn1 N4 C1 C2 17.74(19)
C6 N3 C2 C3 -2.5(3)
Zn1 N3 C2 C3 170.59(14)
C6 N3 C2 C1 173.69(16)
Zn1 N3 C2 C1 -13.21(19)
N1 C1 C2 N3 179.79(17)
N4 C1 C2 N3 -4.7(2)
N1 C1 C2 C3 -4.0(3)
N4 C1 C2 C3 171.49(17)
N3 C2 C3 C4 0.4(3)
C1 C2 C3 C4 -175.49(18)
C2 C3 C4 C5 2.3(3)
C3 C4 C5 C6 -2.8(3)
C2 N3 C6 C5 2.0(3)
Zn1 N3 C6 C5 -170.49(15)
C4 C5 C6 N3 0.7(3)
C1 N4 C7 N2 -1.39(19)
Zn1 N4 C7 N2 156.45(17)
C1 N4 C7 C8 178.10(17)
Zn1 N4 C7 C8 -24.1(3)
N1 N2 C7 N4 1.2(2)
N1 N2 C7 C8 -178.28(17)
N4 C7 C8 C13 -21.6(3)
N2 C7 C8 C13 157.78(18)
N4 C7 C8 C9 158.42(19)
N2 C7 C8 C9 -22.2(3)
C13 C8 C9 C10 2.8(3)
C7 C8 C9 C10 -177.2(2)
C8 C9 C10 C11 0.4(4)
C9 C10 C11 C12 -3.1(4)
C9 C10 C11 C14 175.3(2)
C10 C11 C12 C13 2.6(3)
C14 C11 C12 C13 -175.8(2)
C11 C12 C13 C8 0.6(3)
C9 C8 C13 C12 -3.3(3)
C7 C8 C13 C12 176.73(18)
